data_1563124
loop_
_publ_author_name
'Belik, Alexei A.'
'Naumov, Pan\<ce'
'Kim, Jungeun'
'Tsuda, Shunsuke'

_publ_section_title
;
 Low-temperature structural phase transition in synthetic libethenite
 Cu2PO4OH
;
_journal_issue 11
_journal_name_full 'Journal of Solid State Chemistry'
_journal_page_first 3128
_journal_page_last 3133
_journal_paper_doi 10.1016/j.jssc.2011.09.026
_journal_volume 184
_journal_year 2011
_chemical_compound_source Synthetic
_chemical_formula_moiety 'Cu2 H O5 P'
_chemical_formula_sum 'Cu2 H O5 P'
_chemical_formula_weight 239.06
_chemical_name_common libethenite
_chemical_name_mineral Libethenite
_space_group_IT_number 58
_space_group_name_Hall '-P 2 2n'
_space_group_name_H-M_alt 'P n n m'
_symmetry_cell_setting orthorhombic
_symmetry_space_group_name_H-M 'P n n m'
_atom_sites_solution_hydrogens geom
_atom_sites_solution_primary direct
_atom_sites_solution_secondary difmap
_cell_angle_alpha 90.00
_cell_angle_beta 90.00
_cell_angle_gamma 90.00
_cell_formula_units_Z 4
_cell_length_a 8.0553(8)
_cell_length_b 8.3750(9)
_cell_length_c 5.8818(6)
_cell_measurement_temperature 180(2)
_cell_volume 396.80(7)
_computing_cell_refinement 'SMART-NT (Bruker, 1996)'
_computing_data_collection 'SMART-NT (Bruker, 1996)'
_computing_data_reduction 'SAINT-Plus-NT (Bruker, 1996)'
_computing_structure_refinement 'SHELXL97 (Sheldrick, 1997)'
_computing_structure_solution 'SHELX90 (Sheldrick, 1997)'
_database_code_amcsd 0020445
_diffrn_ambient_temperature 180(2)
_diffrn_measured_fraction_theta_max 0.944
_diffrn_measurement_device_type 'APEX SMART diffractometer'
_diffrn_measurement_method '\f and \w scans'
_diffrn_radiation_monochromator graphite
_diffrn_radiation_source 'fine-focus sealed tube'
_diffrn_radiation_type MoK\a
_diffrn_radiation_wavelength 0.71073
_diffrn_reflns_av_R_equivalents 0.0250
_diffrn_reflns_av_sigmaI/netI 0.0191
_diffrn_reflns_limit_h_max 9
_diffrn_reflns_limit_h_min -9
_diffrn_reflns_limit_k_max 10
_diffrn_reflns_limit_k_min -9
_diffrn_reflns_limit_l_max 6
_diffrn_reflns_limit_l_min -7
_diffrn_reflns_number 2702
_diffrn_reflns_theta_full 26.23
_diffrn_reflns_theta_max 26.23
_diffrn_reflns_theta_min 3.51
_exptl_absorpt_coefficient_mu 11.021
_exptl_absorpt_correction_T_max 0.2486
_exptl_absorpt_correction_T_min 0.2166
_exptl_absorpt_correction_type empirical
_exptl_absorpt_process_details 'SADABS (Sheldrick, 1996)'
_exptl_crystal_colour green
_exptl_crystal_density_diffrn 4.002
_exptl_crystal_density_method 'not measured'
_exptl_crystal_description block
_exptl_crystal_F_000 456
_exptl_crystal_size_max 0.20
_exptl_crystal_size_mid 0.18
_exptl_crystal_size_min 0.17
_refine_diff_density_max 0.700
_refine_diff_density_min -1.707
_refine_diff_density_rms 0.330
_refine_ls_extinction_method none
_refine_ls_goodness_of_fit_ref 1.384
_refine_ls_hydrogen_treatment allref
_refine_ls_matrix_type full
_refine_ls_number_parameters 48
_refine_ls_number_reflns 419
_refine_ls_number_restraints 0
_refine_ls_restrained_S_all 1.384
_refine_ls_R_factor_all 0.0276
_refine_ls_R_factor_gt 0.0273
_refine_ls_shift/su_max 0.000
_refine_ls_shift/su_mean 0.000
_refine_ls_structure_factor_coef Fsqd
_refine_ls_weighting_details 'calc w=1/[\s^2^(Fo^2^)+(0.0378P)^2^+0.8399P] where P=(Fo^2^+2Fc^2^)/3'
_refine_ls_weighting_scheme calc
_refine_ls_wR_factor_gt 0.0729
_refine_ls_wR_factor_ref 0.0732
_reflns_number_gt 411
_reflns_number_total 419
_reflns_threshold_expression >2sigma(I)
_cod_data_source_file JSSC-2011-184-3128.cif
_cod_data_source_block 2
_cod_depositor_comments
;
The following automatic conversions were performed:

data item '_symmetry_cell_setting' value 'Orthorhombic' was changed
to 'orthorhombic' in accordance with the built-in table derived from
the CIF Core dictionary named 'cif_core.dic' version 2.4.5 last
updated on 2014-11-21.

Automatic conversion script
Id: cif_fix_values 8369 2020-08-20 11:38:08Z andrius 
;
_cod_original_sg_symbol_H-M Pnnm
_cod_database_code 1563124

loop_
_space_group_symop_operation_xyz
'x, y, z'
'-x, -y, z'
'-x+1/2, y+1/2, -z+1/2'
'x+1/2, -y+1/2, -z+1/2'
'-x, -y, -z'
'x, y, -z'
'x-1/2, -y-1/2, z-1/2'
'-x-1/2, y-1/2, z-1/2'

loop_
_atom_site_label
_atom_site_type_symbol
_atom_site_fract_x
_atom_site_fract_y
_atom_site_fract_z
_atom_site_U_iso_or_equiv
_atom_site_adp_type
_atom_site_occupancy
_atom_site_symmetry_multiplicity
_atom_site_calc_flag
_atom_site_refinement_flags
_atom_site_disorder_assembly
_atom_site_disorder_group
Cu1 Cu 0.0000 0.5000 0.24909(9) 0.0053(3) Uani 1 2 d S . .
Cu2 Cu -0.36188(7) 0.37494(7) 0.5000 0.0067(3) Uani 1 2 d S . .
P P -0.23315(15) 0.25163(14) 0.0000 0.0034(3) Uani 1 2 d S . .
O1 O -0.1338(4) 0.4118(4) 0.0000 0.0044(7) Uani 1 2 d S . .
O3 O -0.1021(5) 0.1160(4) 0.0000 0.0131(9) Uani 1 2 d S . .
O2 O -0.3417(3) 0.2390(3) 0.2112(4) 0.0087(6) Uani 1 1 d . . .
O4 O -0.1239(4) 0.3977(5) 0.5000 0.0049(8) Uani 1 2 d S . .
H H -0.094(8) 0.314(8) 0.5000 0.001(16) Uiso 1 2 d S . .

loop_
_atom_site_aniso_label
_atom_site_aniso_U_11
_atom_site_aniso_U_22
_atom_site_aniso_U_33
_atom_site_aniso_U_23
_atom_site_aniso_U_13
_atom_site_aniso_U_12
Cu1 0.0060(4) 0.0071(4) 0.0029(4) 0.000 0.000 -0.0035(2)
Cu2 0.0025(4) 0.0061(4) 0.0116(4) 0.000 0.000 -0.0005(2)
P 0.0036(6) 0.0024(7) 0.0044(7) 0.000 0.000 -0.0005(5)
O1 0.0039(18) 0.0032(16) 0.0060(17) 0.000 0.000 -0.0032(13)
O3 0.0054(18) 0.0031(19) 0.031(2) 0.000 0.000 0.0004(14)
O2 0.0101(14) 0.0088(12) 0.0073(12) -0.0022(10) 0.0026(10) -0.0062(10)
O4 0.0056(18) 0.0022(18) 0.0069(18) 0.000 0.000 0.0018(14)

loop_
_atom_type_symbol
_atom_type_description
_atom_type_scat_dispersion_real
_atom_type_scat_dispersion_imag
_atom_type_scat_source
H H 0.0000 0.0000 'International Tables Vol C Tables 4.2.6.8 and 6.1.1.4'
O O 0.0106 0.0060 'International Tables Vol C Tables 4.2.6.8 and 6.1.1.4'
P P 0.1023 0.0942 'International Tables Vol C Tables 4.2.6.8 and 6.1.1.4'
Cu Cu 0.3201 1.2651 'International Tables Vol C Tables 4.2.6.8 and 6.1.1.4'

loop_
_geom_angle_atom_site_label_1
_geom_angle_atom_site_label_2
_geom_angle_atom_site_label_3
_geom_angle
_geom_angle_site_symmetry_1
_geom_angle_site_symmetry_3
O1 Cu1 O1 83.46(14) . 5_565
O1 Cu1 O4 175.86(16) . 5_566
O1 Cu1 O4 96.70(11) 5_565 5_566
O1 Cu1 O4 96.70(11) . .
O1 Cu1 O4 175.86(16) 5_565 .
O4 Cu1 O4 83.43(16) 5_566 .
O1 Cu1 O2 92.92(12) . 4
O1 Cu1 O2 95.47(12) 5_565 4
O4 Cu1 O2 91.18(13) 5_566 4
O4 Cu1 O2 80.40(13) . 4
O1 Cu1 O2 95.47(12) . 3_455
O1 Cu1 O2 92.92(12) 5_565 3_455
O4 Cu1 O2 80.40(13) 5_566 3_455
O4 Cu1 O2 91.18(13) . 3_455
O2 Cu1 O2 168.76(13) 4 3_455
O1 Cu1 Cu1 41.73(7) . 5_565
O1 Cu1 Cu1 41.73(7) 5_565 5_565
O4 Cu1 Cu1 138.28(8) 5_566 5_565
O4 Cu1 Cu1 138.28(8) . 5_565
O2 Cu1 Cu1 95.62(6) 4 5_565
O2 Cu1 Cu1 95.62(6) 3_455 5_565
O1 Cu1 Cu1 138.27(7) . 5_566
O1 Cu1 Cu1 138.27(7) 5_565 5_566
O4 Cu1 Cu1 41.72(8) 5_566 5_566
O4 Cu1 Cu1 41.72(8) . 5_566
O2 Cu1 Cu1 84.38(6) 4 5_566
O2 Cu1 Cu1 84.38(6) 3_455 5_566
Cu1 Cu1 Cu1 180.0 5_565 5_566
O4 Cu2 O3 172.07(16) . 7_566
O4 Cu2 O3 92.50(17) . 3_455
O3 Cu2 O3 79.56(17) 7_566 3_455
O4 Cu2 O2 88.62(10) . .
O3 Cu2 O2 95.81(9) 7_566 .
O3 Cu2 O2 124.10(7) 3_455 .
O4 Cu2 O2 88.62(10) . 6_556
O3 Cu2 O2 95.81(9) 7_566 6_556
O3 Cu2 O2 124.10(7) 3_455 6_556
O2 Cu2 O2 111.80(15) . 6_556
O4 Cu2 Cu2 131.05(12) . 5_466
O3 Cu2 Cu2 41.01(10) 7_566 5_466
O3 Cu2 Cu2 38.55(12) 3_455 5_466
O2 Cu2 Cu2 115.99(8) . 5_466
O2 Cu2 Cu2 115.99(8) 6_556 5_466
O2 P O2 109.3(2) 6 .
O2 P O3 109.86(13) 6 .
O2 P O3 109.86(13) . .
O2 P O1 110.72(12) 6 .
O2 P O1 110.72(12) . .
O3 P O1 106.3(2) . .
P O1 Cu1 127.19(11) . .
P O1 Cu1 127.19(11) . 5_565
Cu1 O1 Cu1 96.54(14) . 5_565
P O3 Cu2 130.6(2) . 7_665
P O3 Cu2 128.9(2) . 3_445
Cu2 O3 Cu2 100.44(17) 7_665 3_445
P O2 Cu2 133.05(15) . .
P O2 Cu1 116.44(14) . 3_445
Cu2 O2 Cu1 110.01(11) . 3_445
Cu2 O4 Cu1 123.05(12) . 5_566
Cu2 O4 Cu1 123.05(12) . .
Cu1 O4 Cu1 96.57(16) 5_566 .

loop_
_geom_bond_atom_site_label_1
_geom_bond_atom_site_label_2
_geom_bond_distance
_geom_bond_site_symmetry_2
Cu1 O1 1.963(2) .
Cu1 O1 1.963(2) 5_565
Cu1 O4 1.977(2) 5_566
Cu1 O4 1.977(2) .
Cu1 O2 2.385(2) 4
Cu1 O2 2.385(2) 3_455
Cu1 Cu1 2.9302(11) 5_565
Cu1 Cu1 2.9516(11) 5_566
Cu2 O4 1.926(4) .
Cu2 O3 1.937(4) 7_566
Cu2 O3 2.039(4) 3_455
Cu2 O2 2.051(3) .
Cu2 O2 2.051(3) 6_556
Cu2 Cu2 3.0560(12) 5_466
P O2 1.523(3) 6
P O2 1.523(3) .
P O3 1.551(4) .
P O1 1.562(4) .
O1 Cu1 1.963(2) 5_565
O3 Cu2 1.937(4) 7_665
O3 Cu2 2.039(4) 3_445
O2 Cu1 2.385(2) 3_445
O4 Cu1 1.977(2) 5_566

loop_
_cod_related_entry_id
_cod_related_entry_database
_cod_related_entry_code
1 AMCSD 0020445
